data_4038628
loop_
_publ_author_name
'Chu, Ming-Ming'
'Chen, Xue-Yang'
'Wang, Yi-Feng'
'Qi, Suo-Suo'
'Jiang, Zhen-Hui'
'Xu, Dan-Qian'
'Xu, Zhen-Yuan'

_publ_section_title
;
 Regio- and Enantioselective Friedel-Crafts Benzhydrylation of Indoles in
 Carbocyclic Ring with ortho-Quinomethanes: Access to Chiral
 Diarylindolylmethanes.
;
_journal_name_full 'The Journal of organic chemistry'
_journal_paper_doi 10.1021/acs.joc.9b03479
_journal_year 2020
_chemical_absolute_configuration ad
_chemical_formula_sum 'C28 H25 F6 N O9 S2'
_chemical_formula_weight 697.61
_space_group_crystal_system monoclinic
_space_group_IT_number 4
_space_group_name_Hall 'P 2yb'
_space_group_name_H-M_alt 'P 1 21 1'
_atom_sites_solution_hydrogens geom
_audit_creation_method SHELXL-2013
_cell_angle_alpha 90
_cell_angle_beta 96.544(9)
_cell_angle_gamma 90
_cell_formula_units_Z 4
_cell_length_a 12.742(3)
_cell_length_b 9.0469(19)
_cell_length_c 26.924(6)
_cell_measurement_reflns_used 3679
_cell_measurement_temperature 193(2)
_cell_measurement_theta_max 47.476
_cell_measurement_theta_min 4.676
_cell_volume 3083.5(12)
_computing_cell_refinement 'Bruker SAINT'
_computing_data_collection 'Bruker APEX2'
_computing_data_reduction 'Bruker SAINT'
_computing_molecular_graphics 'Bruker SHELXTL'
_computing_publication_material 'Bruker SHELXTL'
_computing_structure_refinement 'SHELXL-2013 (Sheldrick, 2013)'
_computing_structure_solution 'SHELXS-97 (Sheldrick 2008)'
_diffrn_ambient_temperature 193(2)
_diffrn_measured_fraction_theta_full 0.837
_diffrn_measured_fraction_theta_max 0.971
_diffrn_measurement_device_type 'Bruker APEX-II CCD'
_diffrn_measurement_method '\f and \w scans'
_diffrn_radiation_type MoK\a
_diffrn_radiation_wavelength 0.71073
_diffrn_reflns_av_R_equivalents 0.0345
_diffrn_reflns_av_unetI/netI 0.0791
_diffrn_reflns_Laue_measured_fraction_full 0.837
_diffrn_reflns_Laue_measured_fraction_max 0.971
_diffrn_reflns_limit_h_max 14
_diffrn_reflns_limit_h_min -11
_diffrn_reflns_limit_k_max 10
_diffrn_reflns_limit_k_min -10
_diffrn_reflns_limit_l_max 30
_diffrn_reflns_limit_l_min -25
_diffrn_reflns_number 9815
_diffrn_reflns_point_group_measured_fraction_full 0.705
_diffrn_reflns_point_group_measured_fraction_max 0.821
_diffrn_reflns_theta_full 25.242
_diffrn_reflns_theta_max 23.905
_diffrn_reflns_theta_min 2.085
_exptl_absorpt_coefficient_mu 0.262
_exptl_absorpt_correction_T_max 0.7456
_exptl_absorpt_correction_T_min 0.5457
_exptl_absorpt_correction_type multi-scan
_exptl_absorpt_process_details sadabs
_exptl_crystal_colour colorless
_exptl_crystal_density_diffrn 1.503
_exptl_crystal_description prismatic
_exptl_crystal_F_000 1432
_exptl_crystal_size_max 0.200
_exptl_crystal_size_mid 0.120
_exptl_crystal_size_min 0.080
_refine_diff_density_max 1.062
_refine_diff_density_min -0.551
_refine_diff_density_rms 0.100
_refine_ls_abs_structure_details
; 
 Flack x determined using 1683 quotients [(I+)-(I-)]/[(I+)+(I-)] 
 (Parsons and Flack (2004), Acta Cryst. A60, s61). 
;
_refine_ls_abs_structure_Flack 0.03(6)
_refine_ls_extinction_method none
_refine_ls_goodness_of_fit_ref 1.034
_refine_ls_hydrogen_treatment constr
_refine_ls_matrix_type full
_refine_ls_number_parameters 835
_refine_ls_number_reflns 7860
_refine_ls_number_restraints 39
_refine_ls_restrained_S_all 1.038
_refine_ls_R_factor_all 0.1251
_refine_ls_R_factor_gt 0.0878
_refine_ls_shift/su_max 0.002
_refine_ls_shift/su_mean 0.000
_refine_ls_structure_factor_coef Fsqd
_refine_ls_weighting_details 'w=1/[\s^2^(Fo^2^)+(0.1503P)^2^+7.2359P] where P=(Fo^2^+2Fc^2^)/3'
_refine_ls_weighting_scheme calc
_refine_ls_wR_factor_gt 0.2305
_refine_ls_wR_factor_ref 0.2687
_reflns_Friedel_coverage 0.575
_reflns_Friedel_fraction_full 0.553
_reflns_Friedel_fraction_max 0.646
_reflns_number_gt 5348
_reflns_number_total 7860
_reflns_threshold_expression 'I > 2\s(I)'
_cod_data_source_file jo9b03479_si_002.cif
_cod_data_source_block mo_dd19152_0m
_cod_original_cell_volume 3083.5(11)
_cod_original_sg_symbol_H-M 'P 21'
_cod_database_code 4038628
_shelx_space_group_comment
; 
The symmetry employed for this shelxl refinement is uniquely defined 
by the following loop, which should always be used as a source of 
symmetry information in preference to the above space-group names. 
They are only intended as comments. 
;
_shelx_estimated_absorpt_t_min 0.949
_shelx_estimated_absorpt_t_max 0.979
_shelxl_version_number 2013-4

loop_
_space_group_symop_operation_xyz
'x, y, z'
'-x, y+1/2, -z'

loop_
_atom_site_label
_atom_site_type_symbol
_atom_site_fract_x
_atom_site_fract_y
_atom_site_fract_z
_atom_site_U_iso_or_equiv
_atom_site_adp_type
_atom_site_occupancy
_atom_site_site_symmetry_order
_atom_site_calc_flag
_atom_site_refinement_flags_posn
_atom_site_refinement_flags_adp
_atom_site_refinement_flags_occupancy
_atom_site_disorder_assembly
_atom_site_disorder_group
S1 S 0.9552(2) 0.4703(3) 0.15487(13) 0.0375(9) Uani 1 1 d . . . . .
S2 S 0.4772(2) 0.2940(3) 0.11498(14) 0.0394(9) Uani 1 1 d . . . . .
S3 S 0.4567(3) 0.3818(5) 0.65427(13) 0.0550(11) Uani 1 1 d . . . . .
S4 S -0.0235(3) 0.2085(5) 0.61535(15) 0.0592(12) Uani 1 1 d . . . . .
F1 F 1.1095(7) 0.3201(16) 0.1267(4) 0.105(4) Uani 1 1 d . . . . .
F2 F 1.1305(6) 0.3845(10) 0.2023(3) 0.066(3) Uani 1 1 d . . . . .
F3 F 1.0266(8) 0.2112(10) 0.1788(6) 0.115(5) Uani 1 1 d . . . . .
F4 F 0.6491(8) 0.1463(13) 0.1156(5) 0.106(4) Uani 1 1 d . . . . .
F5 F 0.6556(9) 0.3038(13) 0.1715(4) 0.112(5) Uani 1 1 d . . . . .
F6 F 0.5670(8) 0.1107(11) 0.1788(4) 0.092(4) Uani 1 1 d . . . . .
F7 F 0.6048(9) 0.223(2) 0.6256(5) 0.136(6) Uani 1 1 d . . . . .
F8 F 0.6324(7) 0.2966(13) 0.6994(4) 0.085(3) Uani 1 1 d . . . . .
F9 F 0.5239(11) 0.1246(15) 0.6812(7) 0.147(7) Uani 1 1 d . . . . .
F10 F 0.1516(12) 0.0642(19) 0.6196(6) 0.135(6) Uani 1 1 d . . . . .
F11 F 0.1507(12) 0.2292(16) 0.6758(5) 0.145(7) Uani 1 1 d . . . . .
F12 F 0.0629(10) 0.0336(14) 0.6820(5) 0.115(5) Uani 1 1 d . . . . .
N1 N 0.9247(6) 0.3339(9) -0.0489(4) 0.027(2) Uani 1 1 d . . . . .
H1A H 0.9224 0.3428 -0.0815 0.032 Uiso 1 1 calc R U . . .
N2 N 0.4237(9) 0.2533(14) 0.4501(4) 0.052(3) Uani 1 1 d . . . . .
H2A H 0.4221 0.2652 0.4176 0.062 Uiso 1 1 calc R U . . .
O1 O 0.3409(5) 0.4543(8) 0.0391(3) 0.035(2) Uani 1 1 d . . . . .
O2 O 0.8701(5) 0.3847(8) 0.1180(3) 0.0265(18) Uani 1 1 d . . . . .
O3 O 0.9973(8) 0.5908(10) 0.1314(4) 0.062(3) Uani 1 1 d . . . . .
O4 O 0.9149(9) 0.4860(17) 0.2013(4) 0.076(3) Uani 1 1 d . . . . .
O5 O 0.5358(5) 0.3845(8) 0.0768(3) 0.0248(18) Uani 1 1 d . . . . .
O6 O 0.4209(8) 0.1748(10) 0.0911(5) 0.070(4) Uani 1 1 d . . . . .
O7 O 0.4302(9) 0.3838(11) 0.1475(4) 0.066(3) Uani 1 1 d . . . . .
O8 O -0.1594(7) 0.3669(12) 0.5401(4) 0.059(3) Uani 1 1 d . . . . .
O9 O 0.3709(7) 0.2986(11) 0.6178(3) 0.047(2) Uani 1 1 d . . . . .
O10 O 0.4979(10) 0.5056(17) 0.6323(5) 0.105(6) Uani 1 1 d . . . . .
O11 O 0.4160(9) 0.3985(17) 0.6999(4) 0.082(4) Uani 1 1 d . . . . .
O12 O 0.0331(8) 0.2975(11) 0.5776(3) 0.049(2) Uani 1 1 d . . . . .
O13 O -0.0760(10) 0.0902(14) 0.5907(5) 0.081(4) Uani 1 1 d . . . . .
O14 O -0.0735(12) 0.2985(16) 0.6468(5) 0.096(4) Uani 1 1 d . . . . .
O15 O 0.3599(9) 0.3150(17) 0.3457(4) 0.082(4) Uani 1 1 d . . . . .
O16 O 0.2439(12) 0.187(3) 0.2999(5) 0.134(8) Uani 1 1 d . . . . .
O17 O 0.8610(8) 0.4021(12) 0.8488(4) 0.060(3) Uani 1 1 d . . . . .
O18 O 0.7468(11) 0.267(3) 0.8010(4) 0.163(10) Uani 1 1 d . . . . .
C1 C 0.9852(7) 0.2359(12) -0.0199(5) 0.029(3) Uani 1 1 d . . . . .
H1 H 1.0318 0.1663 -0.0321 0.035 Uiso 1 1 calc R U . . .
C2 C 0.9698(7) 0.2511(11) 0.0287(5) 0.024(3) Uani 1 1 d . . . . .
H2 H 1.0022 0.1948 0.0560 0.029 Uiso 1 1 calc R U . . .
C3 C 0.8938(7) 0.3710(11) 0.0311(4) 0.020(2) Uani 1 1 d . U . . .
C4 C 0.8674(7) 0.4169(11) -0.0184(4) 0.021(2) Uani 1 1 d . U . . .
C5 C 0.7922(7) 0.5286(11) -0.0307(4) 0.022(2) Uani 1 1 d . . . . .
H5 H 0.7767 0.5632 -0.0640 0.026 Uiso 1 1 calc R U . . .
C6 C 0.7423(7) 0.5852(11) 0.0074(5) 0.026(3) Uani 1 1 d . . . . .
H6 H 0.6897 0.6586 -0.0003 0.031 Uiso 1 1 calc R U . . .
C7 C 0.7654(7) 0.5399(11) 0.0574(4) 0.020(2) Uani 1 1 d . U . . .
C8 C 0.8442(7) 0.4357(10) 0.0680(4) 0.021(3) Uani 1 1 d . . . . .
C9 C 0.7014(7) 0.5979(11) 0.0982(4) 0.022(2) Uani 1 1 d . U . . .
H9 H 0.6935 0.5141 0.1217 0.027 Uiso 1 1 calc R U . . .
C10 C 0.7512(8) 0.7247(11) 0.1289(4) 0.024(2) Uani 1 1 d . . . . .
C11 C 0.7266(10) 0.7460(14) 0.1776(5) 0.044(3) Uani 1 1 d . . . . .
H11 H 0.6821 0.6776 0.1919 0.053 Uiso 1 1 calc R U . . .
C12 C 0.7672(11) 0.8678(17) 0.2053(6) 0.049(4) Uani 1 1 d . . . . .
H12 H 0.7493 0.8815 0.2383 0.059 Uiso 1 1 calc R U . . .
C13 C 0.8304(9) 0.9649(17) 0.1866(6) 0.050(4) Uani 1 1 d . . . . .
H13 H 0.8576 1.0467 0.2062 0.060 Uiso 1 1 calc R U . . .
C14 C 0.8562(10) 0.9459(14) 0.1386(6) 0.047(4) Uani 1 1 d . . . . .
H14 H 0.9006 1.0157 0.1249 0.056 Uiso 1 1 calc R U . . .
C16 C 0.5899(7) 0.6411(11) 0.0750(4) 0.023(2) Uani 1 1 d . . . . .
C15 C 0.8178(8) 0.8262(13) 0.1103(5) 0.037(3) Uani 1 1 d . . . . .
H15 H 0.8375 0.8133 0.0776 0.044 Uiso 1 1 calc R U . . .
C17 C 0.5627(8) 0.7867(12) 0.0621(5) 0.032(3) Uani 1 1 d . . . . .
H17 H 0.6141 0.8627 0.0680 0.038 Uiso 1 1 calc R U . . .
C18 C 0.4638(8) 0.8210(12) 0.0412(5) 0.035(3) Uani 1 1 d . . . . .
H18 H 0.4479 0.9209 0.0325 0.041 Uiso 1 1 calc R U . . .
C19 C 0.3862(8) 0.7169(13) 0.0323(4) 0.030(3) Uani 1 1 d . U . . .
H19 H 0.3175 0.7440 0.0177 0.035 Uiso 1 1 calc R U . . .
C20 C 0.4094(7) 0.5720(11) 0.0449(4) 0.024(3) Uani 1 1 d . . . . .
C21 C 0.5119(8) 0.5402(11) 0.0672(4) 0.021(2) Uani 1 1 d . U . . .
C22 C 0.2304(9) 0.4866(18) 0.0257(7) 0.064(5) Uani 1 1 d . . . . .
H22A H 0.2059 0.5542 0.0504 0.095 Uiso 1 1 calc R U . . .
H22B H 0.1896 0.3947 0.0250 0.095 Uiso 1 1 calc R U . . .
H22C H 0.2206 0.5329 -0.0074 0.095 Uiso 1 1 calc R U . . .
C23 C 1.0621(11) 0.3358(15) 0.1652(6) 0.049(4) Uani 1 1 d . . . . .
C24 C 0.5940(12) 0.2084(18) 0.1470(7) 0.060(4) Uani 1 1 d . . . . .
C25 C 0.4849(11) 0.1501(18) 0.4787(6) 0.053(4) Uani 1 1 d . . . . .
H25 H 0.5297 0.0795 0.4657 0.064 Uiso 1 1 calc R U . . .
C26 C 0.4714(11) 0.1648(18) 0.5280(6) 0.054(4) Uani 1 1 d . . . . .
H26 H 0.5050 0.1092 0.5553 0.064 Uiso 1 1 calc R U . . .
C27 C 0.3948(10) 0.2832(16) 0.5303(5) 0.044(3) Uani 1 1 d . . . . .
C28 C 0.3670(11) 0.3323(17) 0.4804(5) 0.047(4) Uani 1 1 d . . . . .
C29 C 0.2916(10) 0.4413(17) 0.4687(5) 0.046(4) Uani 1 1 d . . . . .
H29 H 0.2748 0.4753 0.4354 0.055 Uiso 1 1 calc R U . . .
C30 C 0.2420(11) 0.4982(16) 0.5074(5) 0.046(4) Uani 1 1 d . . . . .
H30 H 0.1885 0.5705 0.4999 0.056 Uiso 1 1 calc R U . . .
C31 C 0.2666(11) 0.4550(17) 0.5567(5) 0.045(3) Uani 1 1 d . . . . .
C32 C 0.3451(10) 0.3497(16) 0.5668(5) 0.042(3) Uani 1 1 d . . . . .
C33 C 0.2000(11) 0.5126(16) 0.5978(5) 0.046(3) Uani 1 1 d . . . . .
H33 H 0.1940 0.4282 0.6213 0.056 Uiso 1 1 calc R U . . .
C34 C 0.2511(11) 0.639(2) 0.6294(5) 0.051(4) Uani 1 1 d . . . . .
C35 C 0.2228(13) 0.658(2) 0.6773(5) 0.060(4) Uani 1 1 d . . . . .
H35 H 0.1765 0.5902 0.6908 0.072 Uiso 1 1 calc R U . . .
C36 C 0.2649(15) 0.780(3) 0.7052(7) 0.081(6) Uani 1 1 d . . . . .
H36 H 0.2458 0.7946 0.7379 0.098 Uiso 1 1 calc R U . . .
C37 C 0.3325(18) 0.878(3) 0.6867(8) 0.089(6) Uani 1 1 d . . . . .
H37 H 0.3618 0.9576 0.7067 0.106 Uiso 1 1 calc R U . . .
C38 C 0.3569(13) 0.859(2) 0.6392(7) 0.067(5) Uani 1 1 d . . . . .
H38 H 0.4021 0.9285 0.6257 0.080 Uiso 1 1 calc R U . . .
C39 C 0.3176(13) 0.743(2) 0.6105(6) 0.069(5) Uani 1 1 d . . . . .
H39 H 0.3356 0.7328 0.5773 0.082 Uiso 1 1 calc R U . . .
C40 C 0.0874(11) 0.5497(18) 0.5755(5) 0.047(4) Uani 1 1 d . . . . .
C41 C 0.0623(12) 0.6996(17) 0.5630(5) 0.048(4) Uani 1 1 d . . . . .
H41 H 0.1132 0.7760 0.5694 0.057 Uiso 1 1 calc R U . . .
C42 C -0.0394(12) 0.730(2) 0.5412(5) 0.057(4) Uani 1 1 d . . . . .
H42 H -0.0561 0.8285 0.5312 0.068 Uiso 1 1 calc R U . . .
C43 C -0.1145(12) 0.6279(19) 0.5334(5) 0.053(4) Uani 1 1 d . . . . .
H43 H -0.1841 0.6546 0.5199 0.064 Uiso 1 1 calc R U . . .
C44 C -0.0900(12) 0.4830(19) 0.5453(5) 0.051(4) Uani 1 1 d . . . . .
C45 C 0.0098(10) 0.4520(16) 0.5682(5) 0.039(3) Uani 1 1 d . . . . .
C46 C -0.2687(12) 0.403(2) 0.5254(7) 0.080(6) Uani 1 1 d . . . . .
H46A H -0.2737 0.4722 0.4972 0.121 Uiso 1 1 calc R U . . .
H46B H -0.2988 0.4485 0.5536 0.121 Uiso 1 1 calc R U . . .
H46C H -0.3079 0.3126 0.5153 0.121 Uiso 1 1 calc R U . . .
C47 C 0.5588(12) 0.251(2) 0.6663(7) 0.067(5) Uani 1 1 d . . . . .
C48 C 0.0938(17) 0.132(3) 0.6521(9) 0.098(8) Uani 1 1 d . . . . .
C49 C 0.3312(14) 0.247(3) 0.3082(6) 0.077(6) Uani 1 1 d . . . . .
C50 C 0.3965(17) 0.229(4) 0.2644(8) 0.116(9) Uani 1 1 d . . . . .
H50A H 0.4069 0.3253 0.2493 0.174 Uiso 1 1 calc R U . . .
H50B H 0.3591 0.1631 0.2394 0.174 Uiso 1 1 calc R U . . .
H50C H 0.4653 0.1856 0.2765 0.174 Uiso 1 1 calc R U . . .
C51 C 0.186(2) 0.163(8) 0.3398(10) 0.38(6) Uani 1 1 d D . . . .
H51A H 0.2167 0.2187 0.3696 0.462 Uiso 1 1 calc R U . . .
H51B H 0.1858 0.0562 0.3484 0.462 Uiso 1 1 calc R U . . .
C52 C 0.076(3) 0.216(4) 0.3225(10) 0.181(18) Uani 1 1 d D . . . .
H52A H 0.0780 0.3210 0.3142 0.271 Uiso 1 1 calc R U . . .
H52B H 0.0309 0.2007 0.3491 0.271 Uiso 1 1 calc R U . . .
H52C H 0.0476 0.1597 0.2928 0.271 Uiso 1 1 calc R U . . .
C53 C 0.8369(12) 0.343(2) 0.8095(6) 0.058(4) Uani 1 1 d . . . . .
C54 C 0.8959(14) 0.331(3) 0.7676(7) 0.095(7) Uani 1 1 d . . . . .
H54A H 0.8927 0.4248 0.7494 0.142 Uiso 1 1 calc R U . . .
H54B H 0.8658 0.2522 0.7453 0.142 Uiso 1 1 calc R U . . .
H54C H 0.9696 0.3073 0.7793 0.142 Uiso 1 1 calc R U . . .
C55 C 0.681(2) 0.252(6) 0.8394(8) 0.25(3) Uani 1 1 d D . . . .
H55A H 0.7066 0.3175 0.8676 0.294 Uiso 1 1 calc R U . . .
H55B H 0.6845 0.1486 0.8519 0.294 Uiso 1 1 calc R U . . .
C56 C 0.572(2) 0.289(4) 0.8211(9) 0.168(16) Uani 1 1 d D . . . .
H56A H 0.5665 0.3957 0.8153 0.252 Uiso 1 1 calc R U . . .
H56B H 0.5258 0.2600 0.8460 0.252 Uiso 1 1 calc R U . . .
H56C H 0.5513 0.2362 0.7898 0.252 Uiso 1 1 calc R U . . .

loop_
_atom_site_aniso_label
_atom_site_aniso_U_11
_atom_site_aniso_U_22
_atom_site_aniso_U_33
_atom_site_aniso_U_23
_atom_site_aniso_U_13
_atom_site_aniso_U_12
S1 0.0265(14) 0.0318(16) 0.052(2) 0.0022(16) -0.0047(15) 0.0024(14)
S2 0.0265(15) 0.0207(14) 0.070(3) 0.0069(16) 0.0039(16) -0.0037(13)
S3 0.059(2) 0.072(3) 0.031(2) 0.001(2) -0.0068(18) 0.010(2)
S4 0.063(3) 0.065(3) 0.048(2) 0.005(2) 0.002(2) -0.002(2)
F1 0.048(5) 0.164(12) 0.100(8) -0.044(8) -0.012(5) 0.050(7)
F2 0.036(4) 0.066(5) 0.088(7) 0.000(5) -0.025(4) 0.007(4)
F3 0.079(7) 0.040(5) 0.208(14) 0.034(7) -0.057(8) -0.003(5)
F4 0.076(7) 0.096(8) 0.148(11) 0.029(8) 0.017(7) 0.061(7)
F5 0.094(7) 0.107(8) 0.119(9) 0.062(8) -0.062(7) -0.070(7)
F6 0.073(6) 0.076(7) 0.120(9) 0.062(7) -0.014(6) -0.014(6)
F7 0.088(8) 0.236(18) 0.078(8) -0.055(10) -0.021(7) 0.059(10)
F8 0.061(5) 0.120(9) 0.066(6) -0.006(6) -0.027(5) 0.015(6)
F9 0.108(10) 0.079(8) 0.233(18) 0.038(10) -0.071(11) 0.003(8)
F10 0.115(11) 0.136(13) 0.153(14) 0.032(11) 0.007(10) 0.043(10)
F11 0.165(12) 0.140(11) 0.105(9) 0.075(9) -0.087(9) -0.089(11)
F12 0.103(8) 0.109(9) 0.123(10) 0.062(8) -0.033(7) -0.038(7)
N1 0.011(4) 0.023(5) 0.047(6) -0.003(5) 0.007(4) 0.004(4)
N2 0.057(7) 0.070(8) 0.029(6) -0.005(6) 0.006(6) -0.013(7)
O1 0.007(3) 0.024(4) 0.073(6) -0.003(4) -0.002(4) 0.003(3)
O2 0.009(3) 0.028(4) 0.042(5) 0.001(4) 0.000(3) -0.006(3)
O3 0.064(6) 0.032(5) 0.083(8) 0.017(5) -0.021(6) -0.035(5)
O4 0.066(7) 0.117(10) 0.044(6) -0.023(7) 0.004(5) 0.011(7)
O5 0.014(3) 0.012(3) 0.047(5) -0.001(4) 0.002(3) 0.006(3)
O6 0.048(6) 0.026(5) 0.130(10) 0.002(6) -0.013(6) -0.024(4)
O7 0.090(8) 0.043(6) 0.074(8) 0.010(6) 0.042(6) 0.008(6)
O8 0.049(6) 0.062(7) 0.064(7) -0.007(6) 0.003(5) 0.002(5)
O9 0.043(5) 0.068(6) 0.029(5) 0.005(5) 0.004(4) -0.003(5)
O10 0.078(8) 0.131(12) 0.092(9) 0.064(9) -0.060(7) -0.052(9)
O11 0.069(7) 0.148(13) 0.028(6) -0.012(7) 0.002(5) 0.003(8)
O12 0.065(6) 0.052(6) 0.030(5) -0.003(5) 0.007(4) 0.004(5)
O13 0.083(8) 0.071(8) 0.084(9) 0.005(7) -0.019(7) -0.031(7)
O14 0.128(11) 0.094(10) 0.074(9) 0.005(8) 0.048(8) -0.018(9)
O15 0.072(7) 0.114(10) 0.057(7) 0.003(8) -0.005(6) -0.005(7)
O16 0.102(11) 0.26(2) 0.046(7) -0.008(10) 0.016(7) -0.082(13)
O17 0.052(6) 0.065(7) 0.061(8) 0.003(6) -0.001(5) 0.011(5)
O18 0.102(10) 0.36(3) 0.032(7) -0.025(11) 0.016(7) -0.124(16)
C1 0.006(5) 0.017(5) 0.065(9) -0.010(6) 0.007(5) 0.003(4)
C2 0.006(4) 0.012(5) 0.055(8) -0.002(5) 0.005(5) -0.003(4)
C3 0.014(4) 0.013(4) 0.035(5) -0.003(4) 0.006(4) -0.007(4)
C4 0.014(4) 0.016(4) 0.034(5) -0.002(4) 0.006(4) -0.007(4)
C5 0.006(4) 0.015(5) 0.045(7) -0.001(5) 0.005(4) -0.002(4)
C6 0.008(5) 0.015(5) 0.054(8) -0.004(5) 0.001(5) -0.001(4)
C7 0.009(4) 0.016(4) 0.033(5) -0.004(4) 0.000(4) -0.008(4)
C8 0.010(5) 0.007(5) 0.048(8) -0.001(5) 0.008(5) -0.005(4)
C9 0.015(4) 0.019(4) 0.034(5) -0.002(4) 0.006(4) 0.007(4)
C10 0.018(5) 0.016(5) 0.037(7) -0.007(5) 0.000(5) 0.001(5)
C11 0.032(7) 0.036(7) 0.061(10) -0.014(7) -0.003(6) 0.010(6)
C12 0.040(7) 0.056(9) 0.050(9) -0.020(8) -0.004(7) 0.009(7)
C13 0.019(6) 0.045(8) 0.082(11) -0.027(8) -0.010(6) 0.015(7)
C14 0.030(6) 0.028(7) 0.080(11) -0.008(7) 0.000(7) -0.014(6)
C16 0.011(5) 0.015(5) 0.046(7) 0.001(5) 0.010(5) 0.005(4)
C15 0.018(5) 0.029(6) 0.065(9) -0.010(6) 0.010(6) -0.003(5)
C17 0.010(5) 0.017(5) 0.069(9) 0.007(6) 0.009(5) 0.000(5)
C18 0.024(6) 0.021(6) 0.058(8) 0.009(6) 0.003(6) 0.014(5)
C19 0.021(4) 0.028(5) 0.041(5) -0.001(4) 0.006(4) 0.012(4)
C20 0.009(5) 0.013(5) 0.052(8) -0.001(5) 0.009(5) 0.003(4)
C21 0.021(4) 0.013(4) 0.031(5) 0.001(4) 0.009(4) 0.011(4)
C22 0.012(6) 0.056(9) 0.117(14) -0.024(10) -0.014(7) -0.005(6)
C23 0.036(7) 0.028(7) 0.080(11) -0.002(8) -0.014(8) 0.011(6)
C24 0.052(9) 0.049(9) 0.079(12) 0.017(9) 0.002(9) -0.023(8)
C25 0.038(7) 0.068(10) 0.053(10) -0.004(8) 0.005(7) 0.015(7)
C26 0.046(8) 0.069(10) 0.045(9) -0.007(8) -0.001(7) 0.015(8)
C27 0.048(7) 0.054(8) 0.029(7) 0.001(7) -0.003(6) -0.009(7)
C28 0.058(8) 0.056(9) 0.028(7) -0.007(7) 0.010(7) -0.011(7)
C29 0.046(7) 0.068(10) 0.022(7) 0.005(7) -0.002(6) 0.009(7)
C30 0.049(8) 0.054(9) 0.035(8) 0.005(7) 0.002(6) 0.011(7)
C31 0.052(8) 0.054(8) 0.028(7) 0.003(7) 0.006(6) 0.005(7)
C32 0.041(7) 0.063(9) 0.023(7) 0.003(7) 0.003(6) 0.003(7)
C33 0.055(8) 0.044(8) 0.042(8) 0.001(7) 0.014(7) 0.003(7)
C34 0.042(8) 0.094(12) 0.017(7) -0.007(8) 0.004(6) 0.017(8)
C35 0.065(10) 0.075(11) 0.038(9) 0.002(8) -0.007(8) -0.001(9)
C36 0.081(12) 0.108(15) 0.049(10) -0.030(12) -0.025(10) 0.048(13)
C37 0.101(15) 0.087(14) 0.078(15) -0.017(13) 0.012(12) 0.016(14)
C38 0.063(10) 0.067(11) 0.070(12) -0.017(10) 0.007(9) 0.020(9)
C39 0.057(9) 0.106(15) 0.042(9) 0.000(10) -0.001(8) 0.000(10)
C40 0.048(8) 0.069(10) 0.022(7) 0.006(7) 0.001(6) 0.008(8)
C41 0.058(9) 0.052(8) 0.037(8) 0.009(7) 0.021(7) 0.000(7)
C42 0.065(10) 0.070(11) 0.036(8) -0.006(8) 0.006(7) 0.020(9)
C43 0.048(9) 0.074(11) 0.037(8) 0.009(8) 0.006(7) 0.012(8)
C44 0.062(9) 0.062(9) 0.031(8) 0.006(8) 0.011(7) -0.012(8)
C45 0.050(8) 0.044(8) 0.025(7) 0.003(6) 0.018(6) 0.003(7)
C46 0.047(9) 0.085(13) 0.102(15) -0.008(12) -0.020(9) 0.003(9)
C47 0.039(8) 0.097(15) 0.058(11) 0.004(11) -0.018(8) 0.004(9)
C48 0.075(13) 0.106(17) 0.099(17) 0.057(16) -0.044(13) -0.018(14)
C49 0.067(11) 0.126(18) 0.037(10) -0.001(11) -0.002(9) -0.012(12)
C50 0.088(14) 0.19(3) 0.077(14) -0.017(17) 0.028(12) -0.008(17)
C51 0.14(3) 0.97(17) 0.053(17) -0.04(4) 0.030(18) -0.25(6)
C52 0.32(5) 0.15(3) 0.10(2) 0.05(2) 0.14(3) 0.08(3)
C53 0.049(9) 0.081(11) 0.041(9) 0.010(9) -0.006(7) 0.002(8)
C54 0.069(11) 0.16(2) 0.053(11) -0.008(13) 0.001(9) -0.017(13)
C55 0.11(2) 0.57(9) 0.056(15) 0.01(3) 0.015(15) -0.16(4)
C56 0.19(3) 0.24(4) 0.086(18) 0.03(2) 0.08(2) 0.10(3)

loop_
_atom_type_symbol
_atom_type_description
_atom_type_scat_dispersion_real
_atom_type_scat_dispersion_imag
_atom_type_scat_source
C C 0.0033 0.0016 'International Tables Vol C Tables 4.2.6.8 and 6.1.1.4'
H H 0.0000 0.0000 'International Tables Vol C Tables 4.2.6.8 and 6.1.1.4'
N N 0.0061 0.0033 'International Tables Vol C Tables 4.2.6.8 and 6.1.1.4'
O O 0.0106 0.0060 'International Tables Vol C Tables 4.2.6.8 and 6.1.1.4'
F F 0.0171 0.0103 'International Tables Vol C Tables 4.2.6.8 and 6.1.1.4'
S S 0.1246 0.1234 'International Tables Vol C Tables 4.2.6.8 and 6.1.1.4'

loop_
_geom_angle_atom_site_label_1
_geom_angle_atom_site_label_2
_geom_angle_atom_site_label_3
_geom_angle
_geom_angle_site_symmetry_1
_geom_angle_site_symmetry_3
_geom_angle_publ_flag
O3 S1 O4 121.3(8) . . ?
O3 S1 O2 111.6(5) . . ?
O4 S1 O2 108.1(6) . . ?
O3 S1 C23 105.7(7) . . ?
O4 S1 C23 105.9(8) . . ?
O2 S1 C23 102.4(5) . . ?
O7 S2 O6 120.3(7) . . ?
O7 S2 O5 112.5(5) . . ?
O6 S2 O5 110.9(6) . . ?
O7 S2 C24 110.1(8) . . ?
O6 S2 C24 103.8(7) . . ?
O5 S2 C24 96.3(6) . . ?
O11 S3 O10 118.8(10) . . ?
O11 S3 O9 107.5(6) . . ?
O10 S3 O9 112.7(6) . . ?
O11 S3 C47 104.6(8) . . ?
O10 S3 C47 108.0(9) . . ?
O9 S3 C47 103.9(7) . . ?
O14 S4 O13 121.1(9) . . ?
O14 S4 O12 112.2(7) . . ?
O13 S4 O12 108.9(7) . . ?
O14 S4 C48 107.3(12) . . ?
O13 S4 C48 106.5(11) . . ?
O12 S4 C48 98.1(9) . . ?
C1 N1 C4 108.5(10) . . ?
C1 N1 H1A 125.8 . . ?
C4 N1 H1A 125.8 . . ?
C28 N2 C25 109.0(11) . . ?
C28 N2 H2A 125.5 . . ?
C25 N2 H2A 125.5 . . ?
C20 O1 C22 117.4(9) . . ?
C8 O2 S1 120.1(6) . . ?
C21 O5 S2 121.0(6) . . ?
C44 O8 C46 116.6(13) . . ?
C32 O9 S3 120.3(9) . . ?
C45 O12 S4 121.4(8) . . ?
C49 O16 C51 118.4(18) . . ?
C53 O18 C55 119.6(17) . . ?
C2 C1 N1 110.7(10) . . ?
C2 C1 H1 124.6 . . ?
N1 C1 H1 124.6 . . ?
C1 C2 C3 106.8(10) . . ?
C1 C2 H2 126.6 . . ?
C3 C2 H2 126.6 . . ?
C8 C3 C4 118.9(9) . . ?
C8 C3 C2 135.5(11) . . ?
C4 C3 C2 105.5(9) . . ?
N1 C4 C3 108.5(9) . . ?
N1 C4 C5 130.0(11) . . ?
C3 C4 C5 121.5(10) . . ?
C6 C5 C4 117.1(11) . . ?
C6 C5 H5 121.5 . . ?
C4 C5 H5 121.5 . . ?
C5 C6 C7 123.0(9) . . ?
C5 C6 H6 118.5 . . ?
C7 C6 H6 118.5 . . ?
C8 C7 C6 117.6(10) . . ?
C8 C7 C9 121.3(10) . . ?
C6 C7 C9 121.1(9) . . ?
C3 C8 C7 121.8(11) . . ?
C3 C8 O2 118.1(8) . . ?
C7 C8 O2 120.0(9) . . ?
C10 C9 C7 115.4(8) . . ?
C10 C9 C16 109.9(8) . . ?
C7 C9 C16 109.8(9) . . ?
C10 C9 H9 107.1 . . ?
C7 C9 H9 107.1 . . ?
C16 C9 H9 107.1 . . ?
C15 C10 C11 117.5(11) . . ?
C15 C10 C9 122.8(11) . . ?
C11 C10 C9 119.6(10) . . ?
C10 C11 C12 120.1(14) . . ?
C10 C11 H11 120.0 . . ?
C12 C11 H11 120.0 . . ?
C13 C12 C11 121.6(14) . . ?
C13 C12 H12 119.2 . . ?
C11 C12 H12 119.2 . . ?
C12 C13 C14 119.4(13) . . ?
C12 C13 H13 120.3 . . ?
C14 C13 H13 120.3 . . ?
C13 C14 C15 120.5(13) . . ?
C13 C14 H14 119.8 . . ?
C15 C14 H14 119.8 . . ?
C21 C16 C17 116.3(9) . . ?
C21 C16 C9 121.5(9) . . ?
C17 C16 C9 122.2(9) . . ?
C10 C15 C14 120.9(13) . . ?
C10 C15 H15 119.5 . . ?
C14 C15 H15 119.5 . . ?
C18 C17 C16 120.8(10) . . ?
C18 C17 H17 119.6 . . ?
C16 C17 H17 119.6 . . ?
C17 C18 C19 122.3(10) . . ?
C17 C18 H18 118.8 . . ?
C19 C18 H18 118.8 . . ?
C18 C19 C20 118.8(10) . . ?
C18 C19 H19 120.6 . . ?
C20 C19 H19 120.6 . . ?
O1 C20 C19 126.4(9) . . ?
O1 C20 C21 115.9(9) . . ?
C19 C20 C21 117.6(10) . . ?
C16 C21 C20 124.1(10) . . ?
C16 C21 O5 119.4(8) . . ?
C20 C21 O5 116.1(9) . . ?
O1 C22 H22A 109.5 . . ?
O1 C22 H22B 109.5 . . ?
H22A C22 H22B 109.5 . . ?
O1 C22 H22C 109.5 . . ?
H22A C22 H22C 109.5 . . ?
H22B C22 H22C 109.5 . . ?
F1 C23 F3 110.6(15) . . ?
F1 C23 F2 108.7(12) . . ?
F3 C23 F2 107.4(13) . . ?
F1 C23 S1 111.7(11) . . ?
F3 C23 S1 110.3(10) . . ?
F2 C23 S1 108.0(10) . . ?
F4 C24 F5 106.2(14) . . ?
F4 C24 F6 109.9(15) . . ?
F5 C24 F6 108.0(14) . . ?
F4 C24 S2 110.7(12) . . ?
F5 C24 S2 112.0(12) . . ?
F6 C24 S2 109.9(11) . . ?
C26 C25 N2 110.3(13) . . ?
C26 C25 H25 124.8 . . ?
N2 C25 H25 124.8 . . ?
C25 C26 C27 105.8(13) . . ?
C25 C26 H26 127.1 . . ?
C27 C26 H26 127.1 . . ?
C32 C27 C28 117.1(13) . . ?
C32 C27 C26 136.2(13) . . ?
C28 C27 C26 106.6(12) . . ?
N2 C28 C29 130.0(13) . . ?
N2 C28 C27 108.1(13) . . ?
C29 C28 C27 121.8(13) . . ?
C30 C29 C28 117.4(12) . . ?
C30 C29 H29 121.3 . . ?
C28 C29 H29 121.3 . . ?
C29 C30 C31 123.1(13) . . ?
C29 C30 H30 118.5 . . ?
C31 C30 H30 118.5 . . ?
C32 C31 C30 117.5(12) . . ?
C32 C31 C33 122.0(12) . . ?
C30 C31 C33 120.3(12) . . ?
C27 C32 C31 123.0(12) . . ?
C27 C32 O9 117.8(12) . . ?
C31 C32 O9 119.1(11) . . ?
C40 C33 C34 112.1(12) . . ?
C40 C33 C31 111.0(11) . . ?
C34 C33 C31 114.4(11) . . ?
C40 C33 H33 106.2 . . ?
C34 C33 H33 106.2 . . ?
C31 C33 H33 106.2 . . ?
C35 C34 C39 119.3(16) . . ?
C35 C34 C33 117.9(15) . . ?
C39 C34 C33 122.6(12) . . ?
C34 C35 C36 117.8(18) . . ?
C34 C35 H35 121.1 . . ?
C36 C35 H35 121.1 . . ?
C37 C36 C35 122.3(19) . . ?
C37 C36 H36 118.9 . . ?
C35 C36 H36 118.9 . . ?
C38 C37 C36 119(2) . . ?
C38 C37 H37 120.6 . . ?
C36 C37 H37 120.6 . . ?
C37 C38 C39 121(2) . . ?
C37 C38 H38 119.4 . . ?
C39 C38 H38 119.4 . . ?
C38 C39 C34 120.6(16) . . ?
C38 C39 H39 119.7 . . ?
C34 C39 H39 119.7 . . ?
C45 C40 C41 117.1(13) . . ?
C45 C40 C33 124.3(14) . . ?
C41 C40 C33 118.5(14) . . ?
C42 C41 C40 117.5(15) . . ?
C42 C41 H41 121.3 . . ?
C40 C41 H41 121.3 . . ?
C43 C42 C41 123.5(16) . . ?
C43 C42 H42 118.3 . . ?
C41 C42 H42 118.3 . . ?
C42 C43 C44 118.9(14) . . ?
C42 C43 H43 120.5 . . ?
C44 C43 H43 120.5 . . ?
O8 C44 C43 125.4(14) . . ?
O8 C44 C45 116.2(14) . . ?
C43 C44 C45 118.2(15) . . ?
C40 C45 C44 124.5(14) . . ?
C40 C45 O12 119.0(12) . . ?
C44 C45 O12 115.9(13) . . ?
O8 C46 H46A 109.5 . . ?
O8 C46 H46B 109.5 . . ?
H46A C46 H46B 109.5 . . ?
O8 C46 H46C 109.5 . . ?
H46A C46 H46C 109.5 . . ?
H46B C46 H46C 109.5 . . ?
F8 C47 F9 108.2(15) . . ?
F8 C47 F7 106.2(14) . . ?
F9 C47 F7 106.3(19) . . ?
F8 C47 S3 112.3(14) . . ?
F9 C47 S3 111.9(12) . . ?
F7 C47 S3 111.5(13) . . ?
F11 C48 F12 111(2) . . ?
F11 C48 F10 109(2) . . ?
F12 C48 F10 109(2) . . ?
F11 C48 S4 113.1(18) . . ?
F12 C48 S4 108.0(15) . . ?
F10 C48 S4 107.0(15) . . ?
O15 C49 O16 123.9(18) . . ?
O15 C49 C50 124.3(18) . . ?
O16 C49 C50 111.7(17) . . ?
C49 C50 H50A 109.5 . . ?
C49 C50 H50B 109.5 . . ?
H50A C50 H50B 109.5 . . ?
C49 C50 H50C 109.5 . . ?
H50A C50 H50C 109.5 . . ?
H50B C50 H50C 109.5 . . ?
O16 C51 C52 105(3) . . ?
O16 C51 H51A 110.6 . . ?
C52 C51 H51A 110.6 . . ?
O16 C51 H51B 110.6 . . ?
C52 C51 H51B 110.6 . . ?
H51A C51 H51B 108.8 . . ?
C51 C52 H52A 109.5 . . ?
C51 C52 H52B 109.5 . . ?
H52A C52 H52B 109.5 . . ?
C51 C52 H52C 109.5 . . ?
H52A C52 H52C 109.5 . . ?
H52B C52 H52C 109.5 . . ?
O17 C53 O18 120.8(15) . . ?
O17 C53 C54 128.9(16) . . ?
O18 C53 C54 110.2(16) . . ?
C53 C54 H54A 109.5 . . ?
C53 C54 H54B 109.5 . . ?
H54A C54 H54B 109.5 . . ?
C53 C54 H54C 109.5 . . ?
H54A C54 H54C 109.5 . . ?
H54B C54 H54C 109.5 . . ?
O18 C55 C56 111(2) . . ?
O18 C55 H55A 109.5 . . ?
C56 C55 H55A 109.5 . . ?
O18 C55 H55B 109.5 . . ?
C56 C55 H55B 109.5 . . ?
H55A C55 H55B 108.1 . . ?
C55 C56 H56A 109.5 . . ?
C55 C56 H56B 109.5 . . ?
H56A C56 H56B 109.5 . . ?
C55 C56 H56C 109.5 . . ?
H56A C56 H56C 109.5 . . ?
H56B C56 H56C 109.5 . . ?

loop_
_geom_bond_atom_site_label_1
_geom_bond_atom_site_label_2
_geom_bond_distance
_geom_bond_site_symmetry_2
_geom_bond_publ_flag
S1 O3 1.398(9) . ?
S1 O4 1.411(11) . ?
S1 O2 1.586(7) . ?
S1 C23 1.824(13) . ?
S2 O7 1.380(10) . ?
S2 O6 1.410(9) . ?
S2 O5 1.569(8) . ?
S2 C24 1.807(17) . ?
S3 O11 1.395(11) . ?
S3 O10 1.397(13) . ?
S3 O9 1.576(10) . ?
S3 C47 1.759(18) . ?
S4 O14 1.381(14) . ?
S4 O13 1.389(12) . ?
S4 O12 1.539(10) . ?
S4 C48 1.833(19) . ?
F1 C23 1.265(18) . ?
F2 C23 1.325(16) . ?
F3 C23 1.284(17) . ?
F4 C24 1.29(2) . ?
F5 C24 1.294(18) . ?
F6 C24 1.303(17) . ?
F7 C47 1.33(2) . ?
F8 C47 1.285(17) . ?
F9 C47 1.31(2) . ?
F10 C48 1.35(3) . ?
F11 C48 1.27(3) . ?
F12 C48 1.29(2) . ?
N1 C1 1.361(14) . ?
N1 C4 1.381(13) . ?
N1 H1A 0.8800 . ?
N2 C28 1.353(17) . ?
N2 C25 1.390(18) . ?
N2 H2A 0.8800 . ?
O1 C20 1.375(12) . ?
O1 C22 1.444(13) . ?
O2 C8 1.427(14) . ?
O5 C21 1.458(12) . ?
O8 C44 1.370(18) . ?
O8 C46 1.442(17) . ?
O9 C32 1.449(15) . ?
O12 C45 1.444(17) . ?
O15 C49 1.20(2) . ?
O16 C49 1.24(2) . ?
O16 C51 1.39(3) . ?
O17 C53 1.194(18) . ?
O18 C53 1.33(2) . ?
O18 C55 1.41(2) . ?
C1 C2 1.350(17) . ?
C1 H1 0.9500 . ?
C2 C3 1.460(14) . ?
C2 H2 0.9500 . ?
C3 C8 1.368(15) . ?
C3 C4 1.398(15) . ?
C4 C5 1.406(14) . ?
C5 C6 1.365(15) . ?
C5 H5 0.9500 . ?
C6 C7 1.407(16) . ?
C6 H6 0.9500 . ?
C7 C8 1.383(14) . ?
C7 C9 1.532(14) . ?
C9 C10 1.512(14) . ?
C9 C16 1.537(14) . ?
C9 H9 1.0000 . ?
C10 C15 1.382(16) . ?
C10 C11 1.395(18) . ?
C11 C12 1.396(18) . ?
C11 H11 0.9500 . ?
C12 C13 1.33(2) . ?
C12 H12 0.9500 . ?
C13 C14 1.38(2) . ?
C13 H13 0.9500 . ?
C14 C15 1.382(18) . ?
C14 H14 0.9500 . ?
C16 C21 1.348(15) . ?
C16 C17 1.396(15) . ?
C15 H15 0.9500 . ?
C17 C18 1.355(15) . ?
C17 H17 0.9500 . ?
C18 C19 1.367(16) . ?
C18 H18 0.9500 . ?
C19 C20 1.377(15) . ?
C19 H19 0.9500 . ?
C20 C21 1.404(14) . ?
C22 H22A 0.9800 . ?
C22 H22B 0.9800 . ?
C22 H22C 0.9800 . ?
C25 C26 1.37(2) . ?
C25 H25 0.9500 . ?
C26 C27 1.46(2) . ?
C26 H26 0.9500 . ?
C27 C32 1.368(18) . ?
C27 C28 1.422(18) . ?
C28 C29 1.39(2) . ?
C29 C30 1.377(18) . ?
C29 H29 0.9500 . ?
C30 C31 1.386(18) . ?
C30 H30 0.9500 . ?
C31 C32 1.385(19) . ?
C31 C33 1.559(18) . ?
C33 C40 1.527(19) . ?
C33 C34 1.53(2) . ?
C33 H33 1.0000 . ?
C34 C35 1.39(2) . ?
C34 C39 1.40(2) . ?
C35 C36 1.41(3) . ?
C35 H35 0.9500 . ?
C36 C37 1.37(3) . ?
C36 H36 0.9500 . ?
C37 C38 1.36(2) . ?
C37 H37 0.9500 . ?
C38 C39 1.37(2) . ?
C38 H38 0.9500 . ?
C39 H39 0.9500 . ?
C40 C45 1.324(19) . ?
C40 C41 1.43(2) . ?
C41 C42 1.39(2) . ?
C41 H41 0.9500 . ?
C42 C43 1.33(2) . ?
C42 H42 0.9500 . ?
C43 C44 1.38(2) . ?
C43 H43 0.9500 . ?
C44 C45 1.38(2) . ?
C46 H46A 0.9800 . ?
C46 H46B 0.9800 . ?
C46 H46C 0.9800 . ?
C49 C50 1.53(2) . ?
C50 H50A 0.9800 . ?
C50 H50B 0.9800 . ?
C50 H50C 0.9800 . ?
C51 C52 1.51(2) . ?
C51 H51A 0.9900 . ?
C51 H51B 0.9900 . ?
C52 H52A 0.9800 . ?
C52 H52B 0.9800 . ?
C52 H52C 0.9800 . ?
C53 C54 1.43(2) . ?
C54 H54A 0.9800 . ?
C54 H54B 0.9800 . ?
C54 H54C 0.9800 . ?
C55 C56 1.46(2) . ?
C55 H55A 0.9900 . ?
C55 H55B 0.9900 . ?
C56 H56A 0.9800 . ?
C56 H56B 0.9800 . ?
C56 H56C 0.9800 . ?

loop_
_geom_hbond_atom_site_label_D
_geom_hbond_atom_site_label_H
_geom_hbond_atom_site_label_A
_geom_hbond_distance_DH
_geom_hbond_distance_HA
_geom_hbond_distance_DA
_geom_hbond_angle_DHA
_geom_hbond_site_symmetry_A
C56 H56A F6 0.98 2.60 3.41(3) 139.9 2_656
C52 H52A F12 0.98 2.64 3.37(3) 131.6 2_556
C26 H26 F7 0.95 2.39 3.006(18) 122.4 .
C2 H2 F1 0.95 2.49 3.075(16) 120.0 .
N2 H2A O15 0.88 2.06 2.891(16) 157.8 .
N1 H1A O17 0.88 2.02 2.851(15) 156.5 1_554
C56 H56A F6 0.98 2.60 3.41(3) 139.9 2_656
C26 H26 F7 0.95 2.39 3.006(18) 122.4 .
C2 H2 F1 0.95 2.49 3.075(16) 120.0 .
N2 H2A O15 0.88 2.06 2.891(16) 157.8 .
N1 H1A O17 0.88 2.02 2.851(15) 156.5 1_554
C56 H56A F6 0.98 2.60 3.41(3) 139.9 2_656
C26 H26 F7 0.95 2.39 3.006(18) 122.4 .
C2 H2 F1 0.95 2.49 3.075(16) 120.0 .
N2 H2A O15 0.88 2.06 2.891(16) 157.8 .
N1 H1A O17 0.88 2.02 2.851(15) 156.5 1_554
C56 H56A F6 0.98 2.60 3.41(3) 139.9 2_656
C26 H26 F7 0.95 2.39 3.006(18) 122.4 .
C2 H2 F1 0.95 2.49 3.075(16) 120.0 .
N2 H2A O15 0.88 2.06 2.891(16) 157.8 .
N1 H1A O17 0.88 2.02 2.851(15) 156.5 1_554
C26 H26 F7 0.95 2.39 3.006(18) 122.4 .
C2 H2 F1 0.95 2.49 3.075(16) 120.0 .
C2 H2 F1 0.95 2.49 3.075(16) 120.0 .
C26 H26 F7 0.95 2.39 3.006(18) 122.4 .
C56 H56A F6 0.98 2.60 3.41(3) 139.9 2_656
C2 H2 F1 0.95 2.49 3.075(16) 120.0 .
C26 H26 F7 0.95 2.39 3.006(18) 122.4 .
C56 H56A F6 0.98 2.60 3.41(3) 139.9 2_656
N1 H1A O17 0.88 2.02 2.851(15) 156.5 1_554
N2 H2A O15 0.88 2.06 2.891(16) 157.8 .
C2 H2 F1 0.95 2.49 3.075(16) 120.0 .
C26 H26 F7 0.95 2.39 3.006(18) 122.4 .
C56 H56A F6 0.98 2.60 3.41(3) 139.9 2_656

loop_
_geom_torsion_atom_site_label_1
_geom_torsion_atom_site_label_2
_geom_torsion_atom_site_label_3
_geom_torsion_atom_site_label_4
_geom_torsion
_geom_torsion_site_symmetry_1
_geom_torsion_site_symmetry_2
_geom_torsion_site_symmetry_3
_geom_torsion_site_symmetry_4
_geom_torsion_publ_flag
O3 S1 O2 C8 -1.1(9) . . . . ?
O4 S1 O2 C8 134.7(9) . . . . ?
C23 S1 O2 C8 -113.7(9) . . . . ?
O7 S2 O5 C21 -18.8(10) . . . . ?
O6 S2 O5 C21 119.1(8) . . . . ?
C24 S2 O5 C21 -133.5(9) . . . . ?
O11 S3 O9 C32 134.8(10) . . . . ?
O10 S3 O9 C32 2.0(13) . . . . ?
C47 S3 O9 C32 -114.7(11) . . . . ?
O14 S4 O12 C45 -16.0(12) . . . . ?
O13 S4 O12 C45 120.9(11) . . . . ?
C48 S4 O12 C45 -128.5(13) . . . . ?
C4 N1 C1 C2 0.1(11) . . . . ?
N1 C1 C2 C3 -0.8(11) . . . . ?
C1 C2 C3 C8 177.6(10) . . . . ?
C1 C2 C3 C4 1.3(10) . . . . ?
C1 N1 C4 C3 0.8(11) . . . . ?
C1 N1 C4 C5 -178.0(9) . . . . ?
C8 C3 C4 N1 -178.3(8) . . . . ?
C2 C3 C4 N1 -1.2(10) . . . . ?
C8 C3 C4 C5 0.6(14) . . . . ?
C2 C3 C4 C5 177.7(8) . . . . ?
N1 C4 C5 C6 175.6(9) . . . . ?
C3 C4 C5 C6 -3.1(14) . . . . ?
C4 C5 C6 C7 1.9(14) . . . . ?
C5 C6 C7 C8 1.6(14) . . . . ?
C5 C6 C7 C9 -175.2(9) . . . . ?
C4 C3 C8 C7 3.2(13) . . . . ?
C2 C3 C8 C7 -172.8(10) . . . . ?
C4 C3 C8 O2 178.4(8) . . . . ?
C2 C3 C8 O2 2.4(15) . . . . ?
C6 C7 C8 C3 -4.3(13) . . . . ?
C9 C7 C8 C3 172.6(9) . . . . ?
C6 C7 C8 O2 -179.4(8) . . . . ?
C9 C7 C8 O2 -2.5(13) . . . . ?
S1 O2 C8 C3 96.6(9) . . . . ?
S1 O2 C8 C7 -88.1(9) . . . . ?
C8 C7 C9 C10 85.0(12) . . . . ?
C6 C7 C9 C10 -98.2(11) . . . . ?
C8 C7 C9 C16 -150.2(9) . . . . ?
C6 C7 C9 C16 26.6(13) . . . . ?
C7 C9 C10 C15 29.2(14) . . . . ?
C16 C9 C10 C15 -95.6(12) . . . . ?
C7 C9 C10 C11 -153.5(10) . . . . ?
C16 C9 C10 C11 81.7(12) . . . . ?
C15 C10 C11 C12 1.2(17) . . . . ?
C9 C10 C11 C12 -176.3(10) . . . . ?
C10 C11 C12 C13 -0.6(19) . . . . ?
C11 C12 C13 C14 0(2) . . . . ?
C12 C13 C14 C15 -0.8(19) . . . . ?
C10 C9 C16 C21 -147.7(11) . . . . ?
C7 C9 C16 C21 84.4(13) . . . . ?
C10 C9 C16 C17 30.5(15) . . . . ?
C7 C9 C16 C17 -97.4(12) . . . . ?
C11 C10 C15 C14 -1.6(17) . . . . ?
C9 C10 C15 C14 175.8(11) . . . . ?
C13 C14 C15 C10 1.4(19) . . . . ?
C21 C16 C17 C18 -2.3(18) . . . . ?
C9 C16 C17 C18 179.4(11) . . . . ?
C16 C17 C18 C19 1(2) . . . . ?
C17 C18 C19 C20 -0.1(19) . . . . ?
C22 O1 C20 C19 -10.0(19) . . . . ?
C22 O1 C20 C21 168.1(12) . . . . ?
C18 C19 C20 O1 179.1(11) . . . . ?
C18 C19 C20 C21 1.1(17) . . . . ?
C17 C16 C21 C20 3.5(18) . . . . ?
C9 C16 C21 C20 -178.2(10) . . . . ?
C17 C16 C21 O5 176.2(10) . . . . ?
C9 C16 C21 O5 -5.5(16) . . . . ?
O1 C20 C21 C16 178.8(11) . . . . ?
C19 C20 C21 C16 -3.0(18) . . . . ?
O1 C20 C21 O5 5.9(14) . . . . ?
C19 C20 C21 O5 -175.9(10) . . . . ?
S2 O5 C21 C16 122.0(10) . . . . ?
S2 O5 C21 C20 -64.7(12) . . . . ?
O3 S1 C23 F1 -45.6(12) . . . . ?
O4 S1 C23 F1 -175.4(11) . . . . ?
O2 S1 C23 F1 71.4(11) . . . . ?
O3 S1 C23 F3 -169.0(12) . . . . ?
O4 S1 C23 F3 61.2(14) . . . . ?
O2 S1 C23 F3 -52.0(14) . . . . ?
O3 S1 C23 F2 73.9(12) . . . . ?
O4 S1 C23 F2 -56.0(13) . . . . ?
O2 S1 C23 F2 -169.2(10) . . . . ?
O7 S2 C24 F4 -168.3(10) . . . . ?
O6 S2 C24 F4 61.8(12) . . . . ?
O5 S2 C24 F4 -51.6(11) . . . . ?
O7 S2 C24 F5 -49.9(14) . . . . ?
O6 S2 C24 F5 -179.8(13) . . . . ?
O5 S2 C24 F5 66.9(13) . . . . ?
O7 S2 C24 F6 70.1(13) . . . . ?
O6 S2 C24 F6 -59.8(14) . . . . ?
O5 S2 C24 F6 -173.1(12) . . . . ?
C28 N2 C25 C26 -2.2(17) . . . . ?
N2 C25 C26 C27 1.3(17) . . . . ?
C25 C26 C27 C32 177.8(16) . . . . ?
C25 C26 C27 C28 0.1(16) . . . . ?
C25 N2 C28 C29 -176.3(14) . . . . ?
C25 N2 C28 C27 2.2(16) . . . . ?
C32 C27 C28 N2 -179.6(12) . . . . ?
C26 C27 C28 N2 -1.4(15) . . . . ?
C32 C27 C28 C29 -1(2) . . . . ?
C26 C27 C28 C29 177.3(13) . . . . ?
N2 C28 C29 C30 176.7(14) . . . . ?
C27 C28 C29 C30 -2(2) . . . . ?
C28 C29 C30 C31 2(2) . . . . ?
C29 C30 C31 C32 0(2) . . . . ?
C29 C30 C31 C33 -174.1(13) . . . . ?
C28 C27 C32 C31 3(2) . . . . ?
C26 C27 C32 C31 -174.1(15) . . . . ?
C28 C27 C32 O9 178.7(12) . . . . ?
C26 C27 C32 O9 1(2) . . . . ?
C30 C31 C32 C27 -3(2) . . . . ?
C33 C31 C32 C27 171.1(13) . . . . ?
C30 C31 C32 O9 -178.3(12) . . . . ?
C33 C31 C32 O9 -4(2) . . . . ?
S3 O9 C32 C27 95.9(14) . . . . ?
S3 O9 C32 C31 -88.7(14) . . . . ?
C32 C31 C33 C40 -146.8(14) . . . . ?
C30 C31 C33 C40 27.1(19) . . . . ?
C32 C31 C33 C34 85.2(17) . . . . ?
C30 C31 C33 C34 -100.9(15) . . . . ?
C40 C33 C34 C35 78.0(16) . . . . ?
C31 C33 C34 C35 -154.5(13) . . . . ?
C40 C33 C34 C39 -96.5(16) . . . . ?
C31 C33 C34 C39 31.0(19) . . . . ?
C39 C34 C35 C36 -1(2) . . . . ?
C33 C34 C35 C36 -176.2(13) . . . . ?
C34 C35 C36 C37 -1(2) . . . . ?
C35 C36 C37 C38 2(3) . . . . ?
C36 C37 C38 C39 -2(3) . . . . ?
C37 C38 C39 C34 0(3) . . . . ?
C35 C34 C39 C38 2(2) . . . . ?
C33 C34 C39 C38 176.3(14) . . . . ?
C34 C33 C40 C45 -146.2(14) . . . . ?
C31 C33 C40 C45 84.5(16) . . . . ?
C34 C33 C40 C41 31.9(17) . . . . ?
C31 C33 C40 C41 -97.4(15) . . . . ?
C45 C40 C41 C42 -4.1(19) . . . . ?
C33 C40 C41 C42 177.7(11) . . . . ?
C40 C41 C42 C43 3(2) . . . . ?
C41 C42 C43 C44 -3(2) . . . . ?
C46 O8 C44 C43 -6(2) . . . . ?
C46 O8 C44 C45 168.2(13) . . . . ?
C42 C43 C44 O8 178.9(13) . . . . ?
C42 C43 C44 C45 5(2) . . . . ?
C41 C40 C45 C44 6(2) . . . . ?
C33 C40 C45 C44 -175.7(12) . . . . ?
C41 C40 C45 O12 176.4(11) . . . . ?
C33 C40 C45 O12 -5.5(19) . . . . ?
O8 C44 C45 C40 178.7(12) . . . . ?
C43 C44 C45 C40 -7(2) . . . . ?
O8 C44 C45 O12 8.2(17) . . . . ?
C43 C44 C45 O12 -177.1(12) . . . . ?
S4 O12 C45 C40 122.1(12) . . . . ?
S4 O12 C45 C44 -66.8(14) . . . . ?
O11 S3 C47 F8 -61.6(16) . . . . ?
O10 S3 C47 F8 65.9(15) . . . . ?
O9 S3 C47 F8 -174.1(12) . . . . ?
O11 S3 C47 F9 60.4(16) . . . . ?
O10 S3 C47 F9 -172.1(14) . . . . ?
O9 S3 C47 F9 -52.2(16) . . . . ?
O11 S3 C47 F7 179.3(14) . . . . ?
O10 S3 C47 F7 -53.2(16) . . . . ?
O9 S3 C47 F7 66.7(15) . . . . ?
O14 S4 C48 F11 -51(2) . . . . ?
O13 S4 C48 F11 178.4(19) . . . . ?
O12 S4 C48 F11 66(2) . . . . ?
O14 S4 C48 F12 73(2) . . . . ?
O13 S4 C48 F12 -58(2) . . . . ?
O12 S4 C48 F12 -170.5(18) . . . . ?
O14 S4 C48 F10 -170.0(14) . . . . ?
O13 S4 C48 F10 59.0(17) . . . . ?
O12 S4 C48 F10 -53.6(16) . . . . ?
C51 O16 C49 O15 -17(5) . . . . ?
C51 O16 C49 C50 165(4) . . . . ?
C49 O16 C51 C52 133(3) . . . . ?
C55 O18 C53 O17 -2(4) . . . . ?
C55 O18 C53 C54 174(3) . . . . ?
C53 O18 C55 C56 131(3) . . . . ?
